data_4507596
loop_
_publ_author_name
'Bhardwaj, Rajni M.'
'Price, Louise S.'
'Price, Sarah L.'
'Reutzel-Edens, Susan M.'
'Miller, Gary J.'
'Oswald, Iain D. H.'
'Johnston, Blair F.'
'Florence, Alastair J.'

_publ_section_title
;
 Exploring the Experimental and Computed Crystal Energy Landscape of
 Olanzapine
;
_journal_issue 4
_journal_name_full 'Crystal Growth &amp; Design'
_journal_page_first 1602
_journal_paper_doi 10.1021/cg301826s
_journal_volume 13
_journal_year 2013
_chemical_formula_moiety '2(C17 H20 N4 S1), 2(C4 H10 O1), 5(H2 O1)'
_chemical_formula_sum 'C21 H35 N4 O3.5 S'
_chemical_formula_weight 431.59
_chemical_name_common 'olanzapine t-butanol hydrate'
_chemical_name_systematic
;
 ?
;
_space_group_IT_number 14
_symmetry_cell_setting monoclinic
_symmetry_space_group_name_Hall '-P 2ybc'
_symmetry_space_group_name_H-M 'P 1 21/c 1'
_atom_sites_solution_hydrogens geom
_atom_sites_solution_primary direct
_atom_sites_solution_secondary difmap
_audit_creation_method SHELXL-97
_cell_angle_alpha 90.00
_cell_angle_beta 99.052(2)
_cell_angle_gamma 90.00
_cell_formula_units_Z 8
_cell_length_a 14.2491(9)
_cell_length_b 12.3838(8)
_cell_length_c 27.1418(17)
_cell_measurement_reflns_used 9974
_cell_measurement_temperature 123(2)
_cell_measurement_theta_max 26.41
_cell_measurement_theta_min 2.24
_cell_volume 4729.7(5)
_computing_cell_refinement 'Bruker SAINT'
_computing_data_collection 'Bruker APEX2'
_computing_data_reduction 'Bruker SAINT'
_computing_molecular_graphics 'Bruker SHELXTL'
_computing_publication_material 'Bruker SHELXTL'
_computing_structure_refinement 'SHELXL-97 (Sheldrick, 2008)'
_computing_structure_solution 'SHELXS-97 (Sheldrick, 2008)'
_diffrn_ambient_temperature 123(2)
_diffrn_measured_fraction_theta_full 0.998
_diffrn_measured_fraction_theta_max 0.998
_diffrn_measurement_device_type 'Bruker APEX-II CCD'
_diffrn_measurement_method '\f and \w scans'
_diffrn_radiation_monochromator graphite
_diffrn_radiation_source 'fine-focus sealed tube'
_diffrn_radiation_type MoK\a
_diffrn_radiation_wavelength 0.71073
_diffrn_reflns_av_R_equivalents 0.0461
_diffrn_reflns_av_sigmaI/netI 0.0425
_diffrn_reflns_limit_h_max 17
_diffrn_reflns_limit_h_min -11
_diffrn_reflns_limit_k_max 15
_diffrn_reflns_limit_k_min -15
_diffrn_reflns_limit_l_max 33
_diffrn_reflns_limit_l_min -33
_diffrn_reflns_number 35550
_diffrn_reflns_theta_full 26.42
_diffrn_reflns_theta_max 26.42
_diffrn_reflns_theta_min 1.81
_exptl_absorpt_coefficient_mu 0.167
_exptl_absorpt_correction_T_max 0.7454
_exptl_absorpt_correction_T_min 0.4491
_exptl_absorpt_correction_type multi-scan
_exptl_absorpt_process_details SADABS
_exptl_crystal_colour yellow
_exptl_crystal_density_diffrn 1.212
_exptl_crystal_density_method 'not measured'
_exptl_crystal_description plate
_exptl_crystal_F_000 1864
_exptl_crystal_size_max 0.207
_exptl_crystal_size_mid 0.191
_exptl_crystal_size_min 0.049
_refine_diff_density_max 0.457
_refine_diff_density_min -0.258
_refine_diff_density_rms 0.055
_refine_ls_extinction_method none
_refine_ls_goodness_of_fit_ref 1.025
_refine_ls_hydrogen_treatment mixed
_refine_ls_matrix_type full
_refine_ls_number_parameters 598
_refine_ls_number_reflns 9701
_refine_ls_number_restraints 6
_refine_ls_restrained_S_all 1.026
_refine_ls_R_factor_all 0.0672
_refine_ls_R_factor_gt 0.0467
_refine_ls_shift/su_max 0.004
_refine_ls_shift/su_mean 0.000
_refine_ls_structure_factor_coef Fsqd
_refine_ls_weighting_details 'calc w=1/[\s^2^(Fo^2^)+(0.0680P)^2^+2.5366P] where P=(Fo^2^+2Fc^2^)/3'
_refine_ls_weighting_scheme calc
_refine_ls_wR_factor_gt 0.1274
_refine_ls_wR_factor_ref 0.1422
_reflns_number_gt 7175
_reflns_number_total 9701
_reflns_threshold_expression >2\s(I)
_cod_data_source_file cg301826s_si_002.cif
_cod_data_source_block olanzapine_t-butanol_hydrate
_cod_depositor_comments
;
The following automatic conversions were performed:

'_symmetry_cell_setting' value 'Monoclinic' changed to 'monoclinic'
according to /home/saulius/struct/CIF-dictionaries/cif_core.dic
dictionary named 'cif_core.dic' version 2.4.2 from 2011-04-26.

Automatic conversion script
Id: cif_fix_values 1891 2012-01-12 08:04:46Z andrius 
;
_cod_original_sg_symbol_H-M P21/c
_cod_database_code 4507596

loop_
_symmetry_equiv_pos_as_xyz
'x, y, z'
'-x, y+1/2, -z+1/2'
'-x, -y, -z'
'x, -y-1/2, z-1/2'

loop_
_atom_site_label
_atom_site_type_symbol
_atom_site_fract_x
_atom_site_fract_y
_atom_site_fract_z
_atom_site_U_iso_or_equiv
_atom_site_adp_type
_atom_site_occupancy
_atom_site_symmetry_multiplicity
_atom_site_calc_flag
_atom_site_refinement_flags
O2S O 0.77233(14) 0.28227(15) 0.45844(6) 0.0480(4) Uani 1 1 d D
C6S C 0.82611(17) 0.3610(2) 0.49079(8) 0.0425(6) Uani 1 1 d .
C3S C 0.34093(17) 0.1120(2) 0.48922(8) 0.0432(6) Uani 1 1 d .
C7S C 0.79307(19) 0.4739(2) 0.47407(9) 0.0483(6) Uani 1 1 d .
H7S1 H 0.8025 0.4850 0.4394 0.073 Uiso 1 1 calc R
H7S2 H 0.8299 0.5275 0.4955 0.073 Uiso 1 1 calc R
H7S3 H 0.7255 0.4818 0.4764 0.073 Uiso 1 1 calc R
C2S C 0.3106(2) -0.0010(2) 0.47311(10) 0.0560(7) Uani 1 1 d .
H2S1 H 0.2831 -0.0008 0.4377 0.084 Uiso 1 1 calc R
H2S2 H 0.2631 -0.0267 0.4928 0.084 Uiso 1 1 calc R
H2S3 H 0.3660 -0.0490 0.4784 0.084 Uiso 1 1 calc R
C9S C 0.92845(19) 0.3442(3) 0.48497(10) 0.0582(8) Uani 1 1 d .
H9S1 H 0.9471 0.2697 0.4939 0.087 Uiso 1 1 calc R
H9S2 H 0.9687 0.3942 0.5069 0.087 Uiso 1 1 calc R
H9S3 H 0.9361 0.3578 0.4502 0.087 Uiso 1 1 calc R
C8S C 0.8119(2) 0.3408(3) 0.54446(9) 0.0677(10) Uani 1 1 d .
H8S1 H 0.7444 0.3484 0.5471 0.102 Uiso 1 1 calc R
H8S2 H 0.8489 0.3935 0.5664 0.102 Uiso 1 1 calc R
H8S3 H 0.8332 0.2677 0.5544 0.102 Uiso 1 1 calc R
C4S C 0.2584(2) 0.1881(3) 0.48179(11) 0.0685(9) Uani 1 1 d .
H4S1 H 0.2798 0.2603 0.4934 0.103 Uiso 1 1 calc R
H4S2 H 0.2097 0.1627 0.5008 0.103 Uiso 1 1 calc R
H4S3 H 0.2317 0.1913 0.4463 0.103 Uiso 1 1 calc R
C5S C 0.3892(2) 0.1104(3) 0.54329(9) 0.0714(10) Uani 1 1 d .
H5S1 H 0.4443 0.0620 0.5467 0.107 Uiso 1 1 calc R
H5S2 H 0.3442 0.0847 0.5645 0.107 Uiso 1 1 calc R
H5S3 H 0.4103 0.1835 0.5535 0.107 Uiso 1 1 calc R
O3W O 0.82067(12) 0.32332(12) 0.36342(6) 0.0308(3) Uani 1 1 d .
O5W O 0.31914(12) 0.16416(14) 0.36402(5) 0.0322(4) Uani 1 1 d .
O4W O 0.57410(13) 0.28903(16) 0.47410(6) 0.0473(4) Uani 1 1 d D
H2N H 0.3981(16) -0.0294(17) 0.1934(8) 0.021(6) Uiso 1 1 d .
H1N H 0.1066(16) 1.0284(17) 0.3026(8) 0.021(6) Uiso 1 1 d .
H1W5 H 0.329(2) 0.218(3) 0.3451(11) 0.060(9) Uiso 1 1 d .
H1W1 H 0.7774(18) 0.559(2) 0.3197(10) 0.049(8) Uiso 1 1 d .
H2W1 H 0.7672(16) 0.448(2) 0.3247(9) 0.033(7) Uiso 1 1 d .
H1W2 H 0.2784(19) 0.935(2) 0.3111(10) 0.052(8) Uiso 1 1 d .
H2W5 H 0.301(2) 0.114(2) 0.3464(11) 0.056(9) Uiso 1 1 d .
H2W2 H 0.2510(16) 0.997(2) 0.2663(11) 0.048(8) Uiso 1 1 d .
H2S H 0.7141(18) 0.293(4) 0.4654(17) 0.148(19) Uiso 1 1 d D
H1S H 0.380(2) 0.150(3) 0.4282(7) 0.081(10) Uiso 1 1 d D
H2W3 H 0.830(2) 0.260(3) 0.3478(11) 0.065(9) Uiso 1 1 d .
H1W3 H 0.809(2) 0.310(2) 0.3892(11) 0.061(10) Uiso 1 1 d .
H1W4 H 0.538(5) 0.341(5) 0.460(3) 0.30(4) Uiso 1 1 d D
H2W4 H 0.537(5) 0.237(6) 0.479(6) 0.64(11) Uiso 1 1 d D
S1 S 0.46252(3) 0.08653(4) 0.278022(16) 0.02086(12) Uani 1 1 d .
S2 S 0.03971(3) 0.90475(4) 0.220445(17) 0.02196(13) Uani 1 1 d .
O1W O 0.74506(9) 0.49761(12) 0.30851(5) 0.0232(3) Uani 1 1 d .
N6 N 0.64012(10) -0.14562(12) 0.19143(5) 0.0197(3) Uani 1 1 d .
N3 N -0.21338(11) 1.16945(12) 0.23235(5) 0.0191(3) Uani 1 1 d .
N7 N 0.71316(11) -0.18426(12) 0.27135(5) 0.0187(3) Uani 1 1 d .
N1 N 0.05148(12) 1.04328(13) 0.30045(6) 0.0218(3) Uani 1 1 d .
N4 N -0.34570(11) 1.30621(12) 0.17173(6) 0.0206(3) Uani 1 1 d .
N2 N -0.13591(11) 1.12978(12) 0.31128(5) 0.0198(3) Uani 1 1 d .
N5 N 0.45319(11) -0.05145(13) 0.19824(5) 0.0204(3) Uani 1 1 d .
N8 N 0.84565(11) -0.31395(13) 0.33599(6) 0.0223(3) Uani 1 1 d .
C13 C -0.27838(12) 1.23917(15) 0.25453(6) 0.0195(4) Uani 1 1 d .
H13A H -0.2476 1.3096 0.2637 0.023 Uiso 1 1 calc R
H13B H -0.2942 1.2053 0.2852 0.023 Uiso 1 1 calc R
C7 C -0.06742(13) 0.90081(15) 0.17974(7) 0.0210(4) Uani 1 1 d .
C24 C 0.56733(13) 0.08722(15) 0.32073(7) 0.0206(4) Uani 1 1 d .
C30 C 0.78056(13) -0.25401(15) 0.25121(6) 0.0201(4) Uani 1 1 d .
H30A H 0.7974 -0.2217 0.2204 0.024 Uiso 1 1 calc R
H30B H 0.7513 -0.3254 0.2427 0.024 Uiso 1 1 calc R
C22 C 0.64747(12) -0.12664(14) 0.23902(6) 0.0177(4) Uani 1 1 d .
C21 C 0.58851(13) -0.07951(15) 0.15429(6) 0.0190(4) Uani 1 1 d .
C2 C -0.00252(13) 1.00245(15) 0.25701(7) 0.0198(4) Uani 1 1 d .
C20 C 0.49826(13) -0.03512(15) 0.15560(6) 0.0197(4) Uani 1 1 d .
C23 C 0.63054(13) 0.01610(15) 0.30704(6) 0.0196(4) Uani 1 1 d .
H23 H 0.6924 0.0059 0.3254 0.024 Uiso 1 1 calc R
C32 C 0.78005(14) -0.24068(16) 0.35623(7) 0.0238(4) Uani 1 1 d .
H32A H 0.8112 -0.1699 0.3639 0.029 Uiso 1 1 calc R
H32B H 0.7638 -0.2710 0.3876 0.029 Uiso 1 1 calc R
C16 C -0.19152(13) 1.21354(15) 0.18511(6) 0.0208(4) Uani 1 1 d .
H16A H -0.1511 1.1619 0.1701 0.025 Uiso 1 1 calc R
H16B H -0.1559 1.2820 0.1916 0.025 Uiso 1 1 calc R
C4 C -0.08005(13) 1.06527(15) 0.34762(6) 0.0205(4) Uani 1 1 d .
C31 C 0.86938(13) -0.26745(15) 0.28965(7) 0.0231(4) Uani 1 1 d .
H31A H 0.9148 -0.3153 0.2761 0.028 Uiso 1 1 calc R
H31B H 0.9002 -0.1963 0.2969 0.028 Uiso 1 1 calc R
C33 C 0.68995(13) -0.22550(15) 0.31877(6) 0.0204(4) Uani 1 1 d .
H33A H 0.6563 -0.2954 0.3130 0.024 Uiso 1 1 calc R
H33B H 0.6473 -0.1740 0.3323 0.024 Uiso 1 1 calc R
C27 C 0.49354(15) 0.03817(17) 0.07265(7) 0.0280(4) Uani 1 1 d .
H27 H 0.4619 0.0791 0.0454 0.034 Uiso 1 1 calc R
C14 C -0.36828(13) 1.25619(15) 0.21739(7) 0.0215(4) Uani 1 1 d .
H14A H -0.4000 1.1859 0.2092 0.026 Uiso 1 1 calc R
H14B H -0.4125 1.3032 0.2323 0.026 Uiso 1 1 calc R
C28 C 0.58189(15) -0.00651(17) 0.07050(7) 0.0277(4) Uani 1 1 d .
H28 H 0.6109 0.0031 0.0416 0.033 Uiso 1 1 calc R
C3 C 0.01093(13) 1.02533(15) 0.34432(7) 0.0224(4) Uani 1 1 d .
C12 C -0.11519(14) 1.04973(16) 0.39245(7) 0.0255(4) Uani 1 1 d .
H12 H -0.1762 1.0772 0.3957 0.031 Uiso 1 1 calc R
C17 C -0.43225(14) 1.32898(17) 0.13669(7) 0.0288(5) Uani 1 1 d .
H17A H -0.4672 1.2616 0.1283 0.043 Uiso 1 1 calc R
H17B H -0.4154 1.3613 0.1063 0.043 Uiso 1 1 calc R
H17C H -0.4722 1.3793 0.1520 0.043 Uiso 1 1 calc R
C19 C 0.50539(13) -0.01253(14) 0.24252(6) 0.0185(4) Uani 1 1 d .
C15 C -0.28260(13) 1.23382(16) 0.14912(7) 0.0226(4) Uani 1 1 d .
H15A H -0.2673 1.2667 0.1181 0.027 Uiso 1 1 calc R
H15B H -0.3154 1.1644 0.1403 0.027 Uiso 1 1 calc R
C6 C -0.13082(13) 0.97045(15) 0.19480(7) 0.0204(4) Uani 1 1 d .
H6 H -0.1937 0.9792 0.1776 0.024 Uiso 1 1 calc R
C26 C 0.45155(14) 0.02274(16) 0.11499(7) 0.0247(4) Uani 1 1 d .
H26 H 0.3903 0.0520 0.1162 0.030 Uiso 1 1 calc R
C1 C -0.09423(12) 1.02975(14) 0.23913(6) 0.0181(4) Uani 1 1 d .
C5 C -0.14562(12) 1.11216(14) 0.26358(7) 0.0182(4) Uani 1 1 d .
C29 C 0.62785(13) -0.06517(16) 0.11056(7) 0.0236(4) Uani 1 1 d .
H29 H 0.6878 -0.0966 0.1084 0.028 Uiso 1 1 calc R
C10 C 0.02651(16) 0.95611(18) 0.42844(7) 0.0334(5) Uani 1 1 d .
H10 H 0.0627 0.9192 0.4557 0.040 Uiso 1 1 calc R
C11 C -0.06321(16) 0.99523(17) 0.43225(7) 0.0307(5) Uani 1 1 d .
H11 H -0.0890 0.9847 0.4621 0.037 Uiso 1 1 calc R
C34 C 0.93180(15) -0.33315(18) 0.37213(8) 0.0330(5) Uani 1 1 d .
H34A H 0.9653 -0.2647 0.3800 0.050 Uiso 1 1 calc R
H34B H 0.9733 -0.3835 0.3579 0.050 Uiso 1 1 calc R
H34C H 0.9144 -0.3642 0.4027 0.050 Uiso 1 1 calc R
C8 C -0.08021(15) 0.82524(17) 0.13616(8) 0.0298(5) Uani 1 1 d .
H8A H -0.0869 0.7512 0.1479 0.045 Uiso 1 1 calc R
H8B H -0.0247 0.8296 0.1190 0.045 Uiso 1 1 calc R
H8C H -0.1374 0.8454 0.1130 0.045 Uiso 1 1 calc R
C18 C 0.59570(12) -0.04278(14) 0.26208(6) 0.0183(4) Uani 1 1 d .
C9 C 0.06292(15) 0.97128(16) 0.38449(7) 0.0284(4) Uani 1 1 d .
H9 H 0.1243 0.9443 0.3818 0.034 Uiso 1 1 calc R
C25 C 0.57829(14) 0.16166(17) 0.36478(7) 0.0285(4) Uani 1 1 d .
H25A H 0.6396 0.1482 0.3859 0.043 Uiso 1 1 calc R
H25B H 0.5268 0.1487 0.3841 0.043 Uiso 1 1 calc R
H25C H 0.5757 0.2367 0.3532 0.043 Uiso 1 1 calc R
O2W O 0.24694(9) 0.99057(11) 0.29783(6) 0.0229(3) Uani 1 1 d .
O1S O 0.41181(13) 0.14717(17) 0.46033(7) 0.0537(5) Uani 1 1 d D

loop_
_atom_site_aniso_label
_atom_site_aniso_U_11
_atom_site_aniso_U_22
_atom_site_aniso_U_33
_atom_site_aniso_U_23
_atom_site_aniso_U_13
_atom_site_aniso_U_12
O2S 0.0551(11) 0.0524(11) 0.0411(9) 0.0019(8) 0.0218(8) 0.0040(9)
C6S 0.0432(14) 0.0607(17) 0.0247(11) 0.0097(11) 0.0084(10) 0.0120(12)
C3S 0.0424(14) 0.0523(16) 0.0309(12) 0.0117(11) -0.0072(10) -0.0144(12)
C7S 0.0558(16) 0.0515(16) 0.0372(13) 0.0028(11) 0.0056(11) 0.0036(13)
C2S 0.0572(17) 0.0628(19) 0.0466(15) -0.0023(13) 0.0036(12) -0.0144(14)
C9S 0.0468(16) 0.091(2) 0.0386(14) 0.0066(14) 0.0131(11) 0.0118(15)
C8S 0.075(2) 0.102(3) 0.0308(13) 0.0223(15) 0.0206(13) 0.0412(19)
C4S 0.075(2) 0.081(2) 0.0526(17) 0.0099(16) 0.0190(15) 0.0245(18)
C5S 0.092(2) 0.085(2) 0.0287(13) 0.0040(14) -0.0138(14) -0.0159(19)
O3W 0.0480(9) 0.0231(8) 0.0223(8) -0.0005(6) 0.0083(7) 0.0037(7)
O5W 0.0485(10) 0.0260(8) 0.0218(7) 0.0014(7) 0.0045(7) -0.0055(7)
O4W 0.0513(11) 0.0482(11) 0.0423(9) -0.0044(8) 0.0076(8) 0.0050(9)
S1 0.0194(2) 0.0209(2) 0.0229(2) -0.00110(18) 0.00502(18) 0.00274(18)
S2 0.0192(2) 0.0226(3) 0.0244(2) -0.00283(19) 0.00447(18) 0.00374(18)
O1W 0.0207(7) 0.0180(7) 0.0297(7) 0.0005(6) 0.0002(6) 0.0001(6)
N6 0.0206(8) 0.0191(8) 0.0191(7) -0.0009(6) 0.0027(6) -0.0006(6)
N3 0.0208(8) 0.0189(8) 0.0188(7) 0.0011(6) 0.0066(6) 0.0040(6)
N7 0.0219(8) 0.0172(8) 0.0176(7) 0.0017(6) 0.0049(6) 0.0038(6)
N1 0.0147(8) 0.0275(9) 0.0227(8) -0.0025(7) 0.0013(6) 0.0006(7)
N4 0.0205(8) 0.0190(8) 0.0216(8) -0.0002(6) 0.0009(6) 0.0020(6)
N2 0.0218(8) 0.0183(8) 0.0198(8) -0.0003(6) 0.0050(6) 0.0003(6)
N5 0.0172(8) 0.0238(9) 0.0201(8) 0.0003(6) 0.0026(6) 0.0011(7)
N8 0.0239(8) 0.0185(8) 0.0227(8) 0.0008(6) -0.0026(6) 0.0020(6)
C13 0.0218(9) 0.0169(9) 0.0206(9) 0.0004(7) 0.0054(7) 0.0024(7)
C7 0.0209(9) 0.0204(9) 0.0217(9) -0.0010(8) 0.0037(7) -0.0009(7)
C24 0.0207(9) 0.0197(9) 0.0214(9) -0.0010(8) 0.0037(7) -0.0019(7)
C30 0.0228(9) 0.0174(9) 0.0205(9) 0.0009(7) 0.0047(7) 0.0038(7)
C22 0.0175(9) 0.0147(9) 0.0209(9) 0.0015(7) 0.0036(7) -0.0030(7)
C21 0.0223(9) 0.0176(9) 0.0166(8) -0.0005(7) 0.0010(7) -0.0041(7)
C2 0.0224(9) 0.0168(9) 0.0208(9) -0.0004(7) 0.0054(7) -0.0004(7)
C20 0.0219(9) 0.0175(9) 0.0191(8) -0.0014(7) 0.0011(7) -0.0043(7)
C23 0.0213(9) 0.0188(9) 0.0185(8) 0.0008(7) 0.0027(7) -0.0008(7)
C32 0.0304(10) 0.0210(10) 0.0188(9) -0.0010(8) 0.0000(8) 0.0020(8)
C16 0.0228(10) 0.0205(9) 0.0200(9) 0.0020(7) 0.0068(7) 0.0020(7)
C4 0.0253(10) 0.0175(9) 0.0183(8) -0.0026(7) 0.0016(7) -0.0026(7)
C31 0.0214(9) 0.0190(9) 0.0291(10) 0.0001(8) 0.0044(8) 0.0006(7)
C33 0.0233(10) 0.0205(9) 0.0176(8) 0.0015(7) 0.0038(7) 0.0008(7)
C27 0.0372(12) 0.0258(11) 0.0184(9) 0.0025(8) -0.0034(8) -0.0034(9)
C14 0.0188(9) 0.0185(9) 0.0275(10) 0.0008(8) 0.0047(7) 0.0014(7)
C28 0.0355(11) 0.0325(11) 0.0152(9) -0.0015(8) 0.0042(8) -0.0103(9)
C3 0.0253(10) 0.0205(10) 0.0204(9) -0.0047(7) 0.0008(7) -0.0015(8)
C12 0.0293(10) 0.0248(10) 0.0225(9) -0.0050(8) 0.0043(8) -0.0024(8)
C17 0.0259(10) 0.0286(11) 0.0296(10) 0.0013(9) -0.0028(8) 0.0030(8)
C19 0.0216(9) 0.0157(9) 0.0187(8) 0.0014(7) 0.0050(7) -0.0003(7)
C15 0.0273(10) 0.0215(10) 0.0186(9) -0.0008(7) 0.0028(7) 0.0028(8)
C6 0.0190(9) 0.0187(9) 0.0234(9) -0.0008(7) 0.0031(7) -0.0007(7)
C26 0.0279(10) 0.0233(10) 0.0209(9) -0.0005(8) -0.0023(8) 0.0003(8)
C1 0.0188(9) 0.0171(9) 0.0187(8) 0.0007(7) 0.0037(7) 0.0003(7)
C5 0.0167(9) 0.0157(9) 0.0226(9) 0.0016(7) 0.0041(7) -0.0012(7)
C29 0.0227(10) 0.0280(10) 0.0198(9) -0.0046(8) 0.0025(7) -0.0053(8)
C10 0.0469(13) 0.0307(12) 0.0193(9) 0.0003(9) -0.0048(9) 0.0063(10)
C11 0.0438(13) 0.0305(11) 0.0175(9) -0.0007(8) 0.0040(8) -0.0037(10)
C34 0.0298(11) 0.0320(12) 0.0330(11) 0.0015(9) -0.0085(9) 0.0033(9)
C8 0.0282(11) 0.0302(11) 0.0315(11) -0.0097(9) 0.0061(8) 0.0013(9)
C18 0.0210(9) 0.0160(9) 0.0187(8) 0.0018(7) 0.0053(7) -0.0006(7)
C9 0.0302(11) 0.0272(11) 0.0246(10) -0.0046(8) -0.0051(8) 0.0053(9)
C25 0.0284(10) 0.0289(11) 0.0282(10) -0.0085(9) 0.0047(8) 0.0015(9)
O2W 0.0218(7) 0.0185(7) 0.0285(8) 0.0016(6) 0.0040(6) 0.0028(6)
O1S 0.0431(10) 0.0753(14) 0.0399(10) 0.0110(9) -0.0028(8) -0.0142(9)

loop_
_atom_type_symbol
_atom_type_description
_atom_type_scat_dispersion_real
_atom_type_scat_dispersion_imag
_atom_type_scat_source
C C 0.0033 0.0016 'International Tables Vol C Tables 4.2.6.8 and 6.1.1.4'
H H 0.0000 0.0000 'International Tables Vol C Tables 4.2.6.8 and 6.1.1.4'
N N 0.0061 0.0033 'International Tables Vol C Tables 4.2.6.8 and 6.1.1.4'
S S 0.1246 0.1234 'International Tables Vol C Tables 4.2.6.8 and 6.1.1.4'
O O 0.0106 0.0060 'International Tables Vol C Tables 4.2.6.8 and 6.1.1.4'

loop_
_geom_angle_atom_site_label_1
_geom_angle_atom_site_label_2
_geom_angle_atom_site_label_3
_geom_angle
C6S O2S H2S 101(3)
O2S C6S C9S 105.8(2)
O2S C6S C7S 109.16(19)
C9S C6S C7S 110.8(2)
O2S C6S C8S 109.4(2)
C9S C6S C8S 110.8(2)
C7S C6S C8S 110.8(2)
O1S C3S C4S 109.9(2)
O1S C3S C2S 108.4(2)
C4S C3S C2S 111.3(2)
O1S C3S C5S 106.3(2)
C4S C3S C5S 111.4(3)
C2S C3S C5S 109.4(2)
C6S C7S H7S1 109.5
C6S C7S H7S2 109.5
H7S1 C7S H7S2 109.5
C6S C7S H7S3 109.5
H7S1 C7S H7S3 109.5
H7S2 C7S H7S3 109.5
C3S C2S H2S1 109.5
C3S C2S H2S2 109.5
H2S1 C2S H2S2 109.5
C3S C2S H2S3 109.5
H2S1 C2S H2S3 109.5
H2S2 C2S H2S3 109.5
C6S C9S H9S1 109.5
C6S C9S H9S2 109.5
H9S1 C9S H9S2 109.5
C6S C9S H9S3 109.5
H9S1 C9S H9S3 109.5
H9S2 C9S H9S3 109.5
C6S C8S H8S1 109.5
C6S C8S H8S2 109.5
H8S1 C8S H8S2 109.5
C6S C8S H8S3 109.5
H8S1 C8S H8S3 109.5
H8S2 C8S H8S3 109.5
C3S C4S H4S1 109.5
C3S C4S H4S2 109.5
H4S1 C4S H4S2 109.5
C3S C4S H4S3 109.5
H4S1 C4S H4S3 109.5
H4S2 C4S H4S3 109.5
C3S C5S H5S1 109.5
C3S C5S H5S2 109.5
H5S1 C5S H5S2 109.5
C3S C5S H5S3 109.5
H5S1 C5S H5S3 109.5
H5S2 C5S H5S3 109.5
H2W3 O3W H1W3 108(3)
H1W5 O5W H2W5 108(3)
H1W4 O4W H2W4 106(3)
C19 S1 C24 91.90(9)
C2 S2 C7 91.96(9)
H1W1 O1W H2W1 109(2)
C22 N6 C21 123.76(16)
C5 N3 C13 118.59(14)
C5 N3 C16 120.24(14)
C13 N3 C16 111.97(14)
C22 N7 C30 119.28(14)
C22 N7 C33 120.93(14)
C30 N7 C33 111.97(14)
C2 N1 C3 114.09(15)
C2 N1 H1N 112.5(15)
C3 N1 H1N 115.3(15)
C17 N4 C14 110.90(15)
C17 N4 C15 110.78(14)
C14 N4 C15 108.98(14)
C5 N2 C4 124.11(16)
C19 N5 C20 113.80(15)
C19 N5 H2N 112.9(14)
C20 N5 H2N 111.4(14)
C34 N8 C32 111.41(15)
C34 N8 C31 110.80(15)
C32 N8 C31 108.86(14)
N3 C13 C14 109.39(14)
N3 C13 H13A 109.8
C14 C13 H13A 109.8
N3 C13 H13B 109.8
C14 C13 H13B 109.8
H13A C13 H13B 108.2
C6 C7 C8 129.13(17)
C6 C7 S2 110.50(14)
C8 C7 S2 120.35(14)
C23 C24 C25 129.00(17)
C23 C24 S1 110.64(14)
C25 C24 S1 120.35(14)
N7 C30 C31 109.52(15)
N7 C30 H30A 109.8
C31 C30 H30A 109.8
N7 C30 H30B 109.8
C31 C30 H30B 109.8
H30A C30 H30B 108.2
N6 C22 N7 118.65(16)
N6 C22 C18 125.68(16)
N7 C22 C18 115.53(15)
C29 C21 C20 117.51(16)
C29 C21 N6 116.44(16)
C20 C21 N6 125.81(16)
C1 C2 N1 125.48(17)
C1 C2 S2 111.69(13)
N1 C2 S2 122.79(14)
C26 C20 C21 120.44(17)
C26 C20 N5 119.73(17)
C21 C20 N5 119.81(16)
C24 C23 C18 113.98(16)
C24 C23 H23 123.0
C18 C23 H23 123.0
N8 C32 C33 110.27(15)
N8 C32 H32A 109.6
C33 C32 H32A 109.6
N8 C32 H32B 109.6
C33 C32 H32B 109.6
H32A C32 H32B 108.1
N3 C16 C15 110.21(15)
N3 C16 H16A 109.6
C15 C16 H16A 109.6
N3 C16 H16B 109.6
C15 C16 H16B 109.6
H16A C16 H16B 108.1
C12 C4 C3 117.86(17)
C12 C4 N2 116.43(17)
C3 C4 N2 125.38(16)
N8 C31 C30 110.61(15)
N8 C31 H31A 109.5
C30 C31 H31A 109.5
N8 C31 H31B 109.5
C30 C31 H31B 109.5
H31A C31 H31B 108.1
N7 C33 C32 110.26(15)
N7 C33 H33A 109.6
C32 C33 H33A 109.6
N7 C33 H33B 109.6
C32 C33 H33B 109.6
H33A C33 H33B 108.1
C28 C27 C26 119.50(18)
C28 C27 H27 120.3
C26 C27 H27 120.3
N4 C14 C13 110.26(14)
N4 C14 H14A 109.6
C13 C14 H14A 109.6
N4 C14 H14B 109.6
C13 C14 H14B 109.6
H14A C14 H14B 108.1
C29 C28 C27 119.85(18)
C29 C28 H28 120.1
C27 C28 H28 120.1
C9 C3 C4 120.22(18)
C9 C3 N1 119.74(18)
C4 C3 N1 120.01(16)
C11 C12 C4 121.61(19)
C11 C12 H12 119.2
C4 C12 H12 119.2
N4 C17 H17A 109.5
N4 C17 H17B 109.5
H17A C17 H17B 109.5
N4 C17 H17C 109.5
H17A C17 H17C 109.5
H17B C17 H17C 109.5
C18 C19 N5 125.61(17)
C18 C19 S1 111.83(13)
N5 C19 S1 122.51(14)
N4 C15 C16 110.45(14)
N4 C15 H15A 109.6
C16 C15 H15A 109.6
N4 C15 H15B 109.6
C16 C15 H15B 109.6
H15A C15 H15B 108.1
C7 C6 C1 113.97(16)
C7 C6 H6 123.0
C1 C6 H6 123.0
C27 C26 C20 120.72(18)
C27 C26 H26 119.6
C20 C26 H26 119.6
C2 C1 C6 111.89(16)
C2 C1 C5 121.88(16)
C6 C1 C5 126.23(16)
N2 C5 N3 118.78(16)
N2 C5 C1 125.65(16)
N3 C5 C1 115.44(15)
C28 C29 C21 121.94(18)
C28 C29 H29 119.0
C21 C29 H29 119.0
C11 C10 C9 119.43(18)
C11 C10 H10 120.3
C9 C10 H10 120.3
C12 C11 C10 119.89(19)
C12 C11 H11 120.1
C10 C11 H11 120.1
N8 C34 H34A 109.5
N8 C34 H34B 109.5
H34A C34 H34B 109.5
N8 C34 H34C 109.5
H34A C34 H34C 109.5
H34B C34 H34C 109.5
C7 C8 H8A 109.5
C7 C8 H8B 109.5
H8A C8 H8B 109.5
C7 C8 H8C 109.5
H8A C8 H8C 109.5
H8B C8 H8C 109.5
C19 C18 C23 111.63(16)
C19 C18 C22 122.27(16)
C23 C18 C22 126.10(16)
C10 C9 C3 120.98(19)
C10 C9 H9 119.5
C3 C9 H9 119.5
C24 C25 H25A 109.5
C24 C25 H25B 109.5
H25A C25 H25B 109.5
C24 C25 H25C 109.5
H25A C25 H25C 109.5
H25B C25 H25C 109.5
H1W2 O2W H2W2 112(2)
C3S O1S H1S 104(2)

loop_
_geom_bond_atom_site_label_1
_geom_bond_atom_site_label_2
_geom_bond_distance
O2S C6S 1.448(3)
O2S H2S 0.889(19)
C6S C9S 1.506(3)
C6S C7S 1.522(4)
C6S C8S 1.523(3)
C3S O1S 1.440(3)
C3S C4S 1.495(4)
C3S C2S 1.510(4)
C3S C5S 1.520(3)
C7S H7S1 0.9800
C7S H7S2 0.9800
C7S H7S3 0.9800
C2S H2S1 0.9800
C2S H2S2 0.9800
C2S H2S3 0.9800
C9S H9S1 0.9800
C9S H9S2 0.9800
C9S H9S3 0.9800
C8S H8S1 0.9800
C8S H8S2 0.9800
C8S H8S3 0.9800
C4S H4S1 0.9800
C4S H4S2 0.9800
C4S H4S3 0.9800
C5S H5S1 0.9800
C5S H5S2 0.9800
C5S H5S3 0.9800
O3W H2W3 0.92(3)
O3W H1W3 0.76(3)
O5W H1W5 0.87(3)
O5W H2W5 0.80(3)
O4W H1W4 0.88(2)
O4W H2W4 0.859(15)
S1 C19 1.7298(18)
S1 C24 1.7405(18)
S2 C2 1.7317(18)
S2 C7 1.7385(18)
O1W H1W1 0.92(3)
O1W H2W1 0.79(3)
N6 C22 1.301(2)
N6 C21 1.412(2)
N3 C5 1.377(2)
N3 C13 1.463(2)
N3 C16 1.471(2)
N7 C22 1.377(2)
N7 C30 1.460(2)
N7 C33 1.470(2)
N1 C2 1.397(2)
N1 C3 1.420(2)
N1 H1N 0.80(2)
N4 C17 1.461(2)
N4 C14 1.466(2)
N4 C15 1.470(2)
N2 C5 1.299(2)
N2 C4 1.414(2)
N5 C19 1.396(2)
N5 C20 1.423(2)
N5 H2N 0.82(2)
N8 C34 1.465(2)
N8 C32 1.470(2)
N8 C31 1.470(2)
C13 C14 1.515(2)
C13 H13A 0.9900
C13 H13B 0.9900
C7 C6 1.358(3)
C7 C8 1.497(3)
C24 C23 1.353(3)
C24 C25 1.498(3)
C30 C31 1.517(2)
C30 H30A 0.9900
C30 H30B 0.9900
C22 C18 1.470(2)
C21 C29 1.401(2)
C21 C20 1.404(3)
C2 C1 1.363(3)
C20 C26 1.393(3)
C23 C18 1.441(2)
C23 H23 0.9500
C32 C33 1.519(2)
C32 H32A 0.9900
C32 H32B 0.9900
C16 C15 1.517(2)
C16 H16A 0.9900
C16 H16B 0.9900
C4 C12 1.400(3)
C4 C3 1.403(3)
C31 H31A 0.9900
C31 H31B 0.9900
C33 H33A 0.9900
C33 H33B 0.9900
C27 C28 1.385(3)
C27 C26 1.390(3)
C27 H27 0.9500
C14 H14A 0.9900
C14 H14B 0.9900
C28 C29 1.384(3)
C28 H28 0.9500
C3 C9 1.390(3)
C12 C11 1.385(3)
C12 H12 0.9500
C17 H17A 0.9800
C17 H17B 0.9800
C17 H17C 0.9800
C19 C18 1.365(2)
C15 H15A 0.9900
C15 H15B 0.9900
C6 C1 1.436(2)
C6 H6 0.9500
C26 H26 0.9500
C1 C5 1.473(2)
C29 H29 0.9500
C10 C11 1.386(3)
C10 C9 1.386(3)
C10 H10 0.9500
C11 H11 0.9500
C34 H34A 0.9800
C34 H34B 0.9800
C34 H34C 0.9800
C8 H8A 0.9800
C8 H8B 0.9800
C8 H8C 0.9800
C9 H9 0.9500
C25 H25A 0.9800
C25 H25B 0.9800
C25 H25C 0.9800
O2W H1W2 0.87(3)
O2W H2W2 0.87(3)
O1S H1S 0.916(17)

loop_
_geom_torsion_atom_site_label_1
_geom_torsion_atom_site_label_2
_geom_torsion_atom_site_label_3
_geom_torsion_atom_site_label_4
_geom_torsion
C5 N3 C13 C14 -156.55(15)
C16 N3 C13 C14 56.49(19)
C2 S2 C7 C6 -0.76(15)
C2 S2 C7 C8 -179.20(16)
C19 S1 C24 C23 0.96(15)
C19 S1 C24 C25 179.95(16)
C22 N7 C30 C31 154.37(16)
C33 N7 C30 C31 -56.15(19)
C21 N6 C22 N7 -168.20(16)
C21 N6 C22 C18 7.5(3)
C30 N7 C22 N6 7.9(2)
C33 N7 C22 N6 -138.78(17)
C30 N7 C22 C18 -168.18(15)
C33 N7 C22 C18 45.1(2)
C22 N6 C21 C29 142.45(18)
C22 N6 C21 C20 -43.4(3)
C3 N1 C2 C1 58.1(3)
C3 N1 C2 S2 -119.15(17)
C7 S2 C2 C1 0.54(15)
C7 S2 C2 N1 178.09(16)
C29 C21 C20 C26 -1.3(3)
N6 C21 C20 C26 -175.44(17)
C29 C21 C20 N5 177.20(16)
N6 C21 C20 N5 3.1(3)
C19 N5 C20 C26 -122.52(19)
C19 N5 C20 C21 58.9(2)
C25 C24 C23 C18 -179.98(18)
S1 C24 C23 C18 -1.1(2)
C34 N8 C32 C33 -177.92(16)
C31 N8 C32 C33 59.60(19)
C5 N3 C16 C15 158.30(16)
C13 N3 C16 C15 -55.36(19)
C5 N2 C4 C12 -143.65(18)
C5 N2 C4 C3 43.1(3)
C34 N8 C31 C30 176.58(16)
C32 N8 C31 C30 -60.57(19)
N7 C30 C31 N8 58.6(2)
C22 N7 C33 C32 -155.26(16)
C30 N7 C33 C32 55.83(19)
N8 C32 C33 N7 -57.2(2)
C17 N4 C14 C13 -176.66(15)
C15 N4 C14 C13 61.13(19)
N3 C13 C14 N4 -59.36(19)
C26 C27 C28 C29 -0.5(3)
C12 C4 C3 C9 0.7(3)
N2 C4 C3 C9 173.85(18)
C12 C4 C3 N1 -177.18(17)
N2 C4 C3 N1 -4.0(3)
C2 N1 C3 C9 123.72(19)
C2 N1 C3 C4 -58.4(2)
C3 C4 C12 C11 -1.1(3)
N2 C4 C12 C11 -174.85(18)
C20 N5 C19 C18 -57.7(2)
C20 N5 C19 S1 119.45(16)
C24 S1 C19 C18 -0.58(15)
C24 S1 C19 N5 -178.06(16)
C17 N4 C15 C16 178.13(16)
C14 N4 C15 C16 -59.58(19)
N3 C16 C15 N4 56.5(2)
C8 C7 C6 C1 179.06(19)
S2 C7 C6 C1 0.8(2)
C28 C27 C26 C20 1.4(3)
C21 C20 C26 C27 -0.4(3)
N5 C20 C26 C27 -178.95(17)
N1 C2 C1 C6 -177.67(17)
S2 C2 C1 C6 -0.2(2)
N1 C2 C1 C5 3.2(3)
S2 C2 C1 C5 -179.35(14)
C7 C6 C1 C2 -0.4(2)
C7 C6 C1 C5 178.71(17)
C4 N2 C5 N3 169.73(16)
C4 N2 C5 C1 -6.0(3)
C13 N3 C5 N2 -6.5(2)
C16 N3 C5 N2 137.69(17)
C13 N3 C5 C1 169.64(15)
C16 N3 C5 C1 -46.2(2)
C2 C1 C5 N2 -34.8(3)
C6 C1 C5 N2 146.18(19)
C2 C1 C5 N3 149.40(17)
C6 C1 C5 N3 -29.6(3)
C27 C28 C29 C21 -1.3(3)
C20 C21 C29 C28 2.2(3)
N6 C21 C29 C28 176.86(17)
C4 C12 C11 C10 1.0(3)
C9 C10 C11 C12 -0.5(3)
N5 C19 C18 C23 177.45(16)
S1 C19 C18 C23 0.1(2)
N5 C19 C18 C22 -3.3(3)
S1 C19 C18 C22 179.32(13)
C24 C23 C18 C19 0.7(2)
C24 C23 C18 C22 -178.53(17)
N6 C22 C18 C19 33.6(3)
N7 C22 C18 C19 -150.57(17)
N6 C22 C18 C23 -147.23(18)
N7 C22 C18 C23 28.6(3)
C11 C10 C9 C3 0.2(3)
C4 C3 C9 C10 -0.3(3)
N1 C3 C9 C10 177.62(18)

loop_
_cod_related_entry_id
_cod_related_entry_database
_cod_related_entry_code
1 ChemSpider 30652534
